data_7024251
loop_
_publ_author_name
'Woollard-Shore, John G'
'Holland, Jason P.'
'Jones, Michael W.'
'Dilworth, Jonathan R.'

_publ_section_title
;
 Nitrite reduction by copper complexes.
;
_journal_issue 6
_journal_name_full 'Dalton transactions (Cambridge, England : 2003)'
_journal_page_first 1576
_journal_page_last 1585
_journal_paper_doi 10.1039/b913463h
_journal_volume 39
_journal_year 2010
_chemical_formula_moiety 'C15 H12 Cu1 N5 O4 P1'
_chemical_formula_sum 'C15 H12 Cu N5 O4 P'
_chemical_formula_weight 420.81
_chemical_melting_point ?
_space_group_IT_number 14
_symmetry_cell_setting monoclinic
_symmetry_space_group_name_Hall '-P 2yn'
_symmetry_space_group_name_H-M 'P 1 21/n 1'
_atom_sites_solution_hydrogens geom
_atom_sites_solution_primary direct
_audit_creation_date 08-12-22
_audit_creation_method CRYSTALS_ver_12.85
_cell_angle_alpha 90
_cell_angle_beta 95.4736(8)
_cell_angle_gamma 90
_cell_formula_units_Z 4
_cell_length_a 8.44540(10)
_cell_length_b 14.2019(2)
_cell_length_c 14.0713(2)
_cell_measurement_reflns_used 3949
_cell_measurement_temperature 150
_cell_measurement_theta_max 27
_cell_measurement_theta_min 5
_cell_volume 1680.03(4)
_computing_cell_refinement 'DENZO/SCALEPACK (Otwinowski & Minor, 1997)'
_computing_data_collection 'COLLECT (Nonius, 1997-2001).'
_computing_data_reduction 'DENZO/SCALEPACK (Otwinowski & Minor, 1997)'
_computing_molecular_graphics 'CAMERON (Watkin et al., 1996)'
_computing_publication_material 'CRYSTALS (Betteridge et al., 2003)'
_computing_structure_refinement 'CRYSTALS (Betteridge et al., 2003)'
_computing_structure_solution 'SIR92 (Altomare et al., 1994)'
_diffrn_ambient_temperature 150
_diffrn_measured_fraction_theta_full 0.993
_diffrn_measured_fraction_theta_max 0.993
_diffrn_measurement_device 'Nonius KappaCCD'
_diffrn_measurement_device_type Area
_diffrn_measurement_method \w
_diffrn_radiation_monochromator graphite
_diffrn_radiation_type 'Mo K\a'
_diffrn_radiation_wavelength 0.71073
_diffrn_reflns_av_R_equivalents 0.039
_diffrn_reflns_limit_h_max 10
_diffrn_reflns_limit_h_min -10
_diffrn_reflns_limit_k_max 18
_diffrn_reflns_limit_k_min -18
_diffrn_reflns_limit_l_max 18
_diffrn_reflns_limit_l_min -18
_diffrn_reflns_number 27014
_diffrn_reflns_theta_full 27.476
_diffrn_reflns_theta_max 27.476
_diffrn_reflns_theta_min 5.134
_diffrn_standards_number 0
_exptl_absorpt_coefficient_mu 1.428
_exptl_absorpt_correction_T_max 0.89
_exptl_absorpt_correction_T_min 0.83
_exptl_absorpt_correction_type multi-scan
_exptl_absorpt_process_details 'DENZO/SCALEPACK (Otwinowski & Minor, 1997)'
_exptl_crystal_colour clear_intense_green
_exptl_crystal_density_diffrn 1.664
_exptl_crystal_density_meas ?
_exptl_crystal_density_method 'not measured'
_exptl_crystal_description prism
_exptl_crystal_F_000 852
_exptl_crystal_size_max 0.20
_exptl_crystal_size_mid 0.13
_exptl_crystal_size_min 0.08
_refine_diff_density_max 0.56
_refine_diff_density_min -0.48
_refine_ls_extinction_method None
_refine_ls_goodness_of_fit_ref 1.0123
_refine_ls_hydrogen_treatment constr
_refine_ls_matrix_type full
_refine_ls_number_parameters 235
_refine_ls_number_reflns 3034
_refine_ls_number_restraints 0
_refine_ls_R_factor_all 0.0436
_refine_ls_R_factor_gt 0.0345
_refine_ls_shift/su_max 0.001289
_refine_ls_structure_factor_coef Fsqd
_refine_ls_weighting_details
;
Method= Modified Sheldrick
w=1/[\s^2^(F^2^) + ( 0.03P)^2^ + 2.25P]
,where P=(max(Fo^2^,0) + 2Fc^2^)/3
;
_refine_ls_weighting_scheme calc
_refine_ls_wR_factor_all 0.0806
_refine_ls_wR_factor_gt 0.0773
_refine_ls_wR_factor_ref 0.0757
_reflns_limit_h_max 10
_reflns_limit_h_min -10
_reflns_limit_k_max 18
_reflns_limit_k_min 0
_reflns_limit_l_max 18
_reflns_limit_l_min 0
_reflns_number_gt 3192
_reflns_number_total 3818
_reflns_threshold_expression I>2.0\s(I)
_oxford_diffrn_Wilson_B_factor 1.58
_oxford_diffrn_Wilson_scale 9.87
_oxford_refine_ls_r_factor_ref 0.0330
_oxford_refine_ls_scale 0.3063(3)
_oxford_reflns_number_all 3818
_oxford_reflns_threshold_expression_ref I>3.0\s(I)
_oxford_structure_analysis_title 003mwj08
_cod_data_source_file b913463h.txt
_cod_data_source_block complex17
_cod_depositor_comments
;
The following automatic conversions were performed:

'_chemical_melting_point' value 'not measured' was changed to '?' -
the value is undefined or not given.

'_symmetry_cell_setting' value
'Monoclinic' changed to 'monoclinic' according to
/home/saulius/struct/CIF-dictionaries/cif_core.dic dictionary named
'cif_core.dic' version 2.4.2 from 2011-04-26.

Automatic conversion script
Id: cif_fix_values 1891 2012-01-12 08:04:46Z andrius 

The following automatic conversions were performed:

'_exptl_crystal_density_meas' value 'not measured' was changed to '?'
- the value is perceived as not measured.

Automatic conversion script
Id: cif_fix_values 3008 2015-01-20 13:52:24Z robertas 
;
_cod_original_sg_symbol_Hall '-p 2yn '
_cod_original_sg_symbol_H-M 'P 1 21/n 1 '
_cod_original_formula_sum 'C15 H12 Cu1 N5 O4 P1'
_cod_database_code 7024251

loop_
_symmetry_equiv_pos_as_xyz
x,y,z
-x,-y,-z
-x+1/2,y+1/2,-z+1/2
x+1/2,-y+1/2,z+1/2

loop_
_atom_site_label
_atom_site_type_symbol
_atom_site_fract_x
_atom_site_fract_y
_atom_site_fract_z
_atom_site_U_iso_or_equiv
_atom_site_occupancy
_atom_site_adp_type
_atom_site_refinement_flags_posn
Cu1 Cu 0.53458(3) 0.852178(19) 0.740729(19) 0.0190 1.0000 Uani .
O2 O 0.5012(2) 0.74605(12) 0.82674(12) 0.0308 1.0000 Uani .
N3 N 0.4110(3) 0.76314(17) 0.89373(17) 0.0407 1.0000 Uani .
O4 O 0.3902(3) 0.69578(16) 0.94504(16) 0.0573 1.0000 Uani .
O5 O 0.4839(2) 0.75982(12) 0.63260(13) 0.0292 1.0000 Uani .
N6 N 0.6006(3) 0.70271(15) 0.63010(16) 0.0310 1.0000 Uani .
O7 O 0.7186(2) 0.72419(14) 0.68510(14) 0.0350 1.0000 Uani .
N8 N 0.6272(2) 0.93123(13) 0.85264(13) 0.0200 1.0000 Uani .
C9 C 0.7302(3) 0.89230(18) 0.92054(17) 0.0254 1.0000 Uani .
C10 C 0.7941(3) 0.94173(19) 0.99974(17) 0.0273 1.0000 Uani .
C11 C 0.7473(3) 1.03392(18) 1.01114(16) 0.0270 1.0000 Uani .
C12 C 0.6404(3) 1.07454(17) 0.94235(16) 0.0213 1.0000 Uani .
C13 C 0.5837(3) 1.02186(16) 0.86279(16) 0.0184 1.0000 Uani .
P14 P 0.45871(7) 1.08274(4) 0.76688(4) 0.0187 1.0000 Uani .
C15 C 0.2826(3) 1.00518(16) 0.74961(15) 0.0187 1.0000 Uani .
N16 N 0.2985(2) 0.91212(14) 0.73528(14) 0.0213 1.0000 Uani .
C17 C 0.1671(3) 0.85863(17) 0.72537(17) 0.0252 1.0000 Uani .
C18 C 0.0160(3) 0.8953(2) 0.72945(19) 0.0308 1.0000 Uani .
C19 C -0.0009(3) 0.9909(2) 0.74303(18) 0.0300 1.0000 Uani .
C20 C 0.1338(3) 1.04727(18) 0.75269(16) 0.0230 1.0000 Uani .
C21 C 0.5691(3) 1.04623(16) 0.66599(15) 0.0189 1.0000 Uani .
N22 N 0.6023(2) 0.95419(13) 0.65090(13) 0.0191 1.0000 Uani .
C23 C 0.6862(3) 0.93301(18) 0.57694(16) 0.0230 1.0000 Uani .
C24 C 0.7416(3) 1.00064(19) 0.51761(17) 0.0279 1.0000 Uani .
C25 C 0.7078(3) 1.09421(19) 0.53292(18) 0.0306 1.0000 Uani .
C26 C 0.6194(3) 1.11692(18) 0.60813(17) 0.0255 1.0000 Uani .
H91 H 0.7573 0.8279 0.9121 0.0304 1.0000 Uiso R
H101 H 0.8702 0.9136 1.0451 0.0339 1.0000 Uiso R
H111 H 0.7869 1.0686 1.0662 0.0321 1.0000 Uiso R
H121 H 0.6056 1.1378 0.9490 0.0265 1.0000 Uiso R
H171 H 0.1804 0.7931 0.7152 0.0302 1.0000 Uiso R
H181 H -0.0752 0.8559 0.7221 0.0367 1.0000 Uiso R
H191 H -0.1041 1.0192 0.7462 0.0363 1.0000 Uiso R
H201 H 0.1264 1.1131 0.7610 0.0279 1.0000 Uiso R
H231 H 0.7062 0.8686 0.5665 0.0267 1.0000 Uiso R
H241 H 0.8023 0.9823 0.4673 0.0334 1.0000 Uiso R
H251 H 0.7444 1.1424 0.4938 0.0372 1.0000 Uiso R
H261 H 0.5939 1.1807 0.6203 0.0300 1.0000 Uiso R

loop_
_atom_site_aniso_label
_atom_site_aniso_U_11
_atom_site_aniso_U_22
_atom_site_aniso_U_33
_atom_site_aniso_U_23
_atom_site_aniso_U_13
_atom_site_aniso_U_12
Cu1 0.02111(16) 0.01461(15) 0.02168(15) -0.00151(11) 0.00447(11) -0.00009(11)
O2 0.0452(11) 0.0199(9) 0.0296(9) -0.0019(7) 0.0148(8) -0.0019(8)
N3 0.0610(17) 0.0312(13) 0.0331(12) 0.0005(10) 0.0214(12) -0.0041(12)
O4 0.0944(19) 0.0367(12) 0.0467(12) 0.0080(10) 0.0376(13) -0.0088(12)
O5 0.0298(10) 0.0246(9) 0.0338(9) -0.0017(7) 0.0052(7) 0.0002(8)
N6 0.0320(13) 0.0254(11) 0.0370(12) -0.0068(9) 0.0100(10) 0.0003(10)
O7 0.0287(10) 0.0373(11) 0.0393(10) -0.0044(9) 0.0043(8) -0.0009(8)
N8 0.0215(10) 0.0189(9) 0.0200(9) 0.0004(8) 0.0042(7) 0.0016(8)
C9 0.0260(13) 0.0240(12) 0.0265(12) 0.0022(10) 0.0041(10) 0.0033(10)
C10 0.0247(13) 0.0343(14) 0.0224(11) 0.0028(10) -0.0002(9) 0.0005(11)
C11 0.0288(13) 0.0339(14) 0.0184(11) -0.0014(10) 0.0017(9) -0.0086(11)
C12 0.0237(12) 0.0197(11) 0.0213(11) -0.0007(9) 0.0065(9) -0.0053(9)
C13 0.0178(11) 0.0175(11) 0.0206(10) -0.0004(9) 0.0046(8) -0.0022(9)
P14 0.0196(3) 0.0141(3) 0.0224(3) -0.0004(2) 0.0022(2) 0.0003(2)
C15 0.0199(11) 0.0186(11) 0.0179(10) 0.0012(8) 0.0040(9) 0.0008(9)
N16 0.0197(10) 0.0192(10) 0.0252(10) -0.0016(8) 0.0026(8) 0.0003(8)
C17 0.0222(12) 0.0216(12) 0.0319(13) -0.0025(10) 0.0023(10) -0.0033(10)
C18 0.0212(13) 0.0347(14) 0.0358(14) -0.0017(11) -0.0006(11) -0.0057(11)
C19 0.0202(13) 0.0359(14) 0.0334(13) 0.0004(11) 0.0000(10) 0.0051(11)
C20 0.0223(12) 0.0243(12) 0.0221(11) -0.0001(9) 0.0013(9) 0.0028(10)
C21 0.0178(11) 0.0183(11) 0.0199(10) 0.0003(9) -0.0014(8) -0.0031(9)
N22 0.0172(10) 0.0196(9) 0.0204(9) -0.0012(7) 0.0015(7) -0.0011(8)
C23 0.0213(12) 0.0267(12) 0.0209(11) -0.0038(9) 0.0018(9) -0.0007(10)
C24 0.0273(13) 0.0370(14) 0.0199(11) -0.0007(10) 0.0055(10) -0.0027(11)
C25 0.0356(15) 0.0331(14) 0.0234(12) 0.0064(10) 0.0041(11) -0.0077(12)
C26 0.0296(14) 0.0216(12) 0.0251(11) 0.0020(10) 0.0019(10) -0.0029(10)

loop_
_atom_type_symbol
_atom_type_scat_dispersion_real
_atom_type_scat_dispersion_imag
_atom_type_scat_Cromer_Mann_a1
_atom_type_scat_Cromer_Mann_b1
_atom_type_scat_Cromer_Mann_a2
_atom_type_scat_Cromer_Mann_b2
_atom_type_scat_Cromer_Mann_a3
_atom_type_scat_Cromer_Mann_b3
_atom_type_scat_Cromer_Mann_a4
_atom_type_scat_Cromer_Mann_b4
_atom_type_scat_Cromer_Mann_c
_atom_type_scat_source
C 0.0033 0.0016 2.3100 20.8439 1.0200 10.2075 1.5886 0.5687 0.8650 51.6512 0.2156 'International Tables Vol C 4.2.6.8 and 6.1.1.4'
H 0.0000 0.0000 0.4930 10.5109 0.3229 26.1257 0.1402 3.1424 0.0408 57.7998 0.0030 'International Tables Vol C 4.2.6.8 and 6.1.1.4'
O 0.0106 0.0060 3.0485 13.2771 2.2868 5.7011 1.5463 0.3239 0.8670 32.9089 0.2508 'International Tables Vol C 4.2.6.8 and 6.1.1.4'
N 0.0061 0.0033 12.2126 0.0057 3.1322 9.8933 2.0125 28.9975 1.1663 0.5826 -11.5290 'International Tables Vol C 4.2.6.8 and 6.1.1.4'
P 0.1023 0.0942 6.4345 1.9067 4.1791 27.1570 1.7800 0.5260 1.4908 68.1645 1.1149 'International Tables Vol C 4.2.6.8 and 6.1.1.4'
Cu 0.3201 1.2651 13.3380 3.5828 7.1676 0.2470 5.6158 11.3966 1.6735 64.8126 1.1910 'International Tables Vol C 4.2.6.8 and 6.1.1.4'

loop_
_geom_angle_atom_site_label_1
_geom_angle_atom_site_label_2
_geom_angle_atom_site_label_3
_geom_angle
_geom_angle_publ_flag
O2 Cu1 O5 86.19(7) yes
O2 Cu1 O7 76.79(7) yes
O5 Cu1 O7 53.23(7) yes
O2 Cu1 N8 90.79(7) yes
O5 Cu1 N8 168.66(8) yes
O7 Cu1 N8 115.43(7) yes
O2 Cu1 N16 97.90(8) yes
O5 Cu1 N16 95.75(7) yes
O7 Cu1 N16 148.49(7) yes
N8 Cu1 N16 95.50(7) yes
O2 Cu1 N22 171.50(8) yes
O5 Cu1 N22 92.65(7) yes
O7 Cu1 N22 95.77(7) yes
N8 Cu1 N22 88.72(7) yes
N16 Cu1 N22 90.60(7) yes
Cu1 O2 N3 115.73(15) yes
O2 N3 O4 114.4(2) yes
Cu1 O5 N6 108.85(15) yes
O5 N6 O7 113.7(2) yes
Cu1 O7 N6 83.71(14) yes
Cu1 N8 C9 119.88(16) yes
Cu1 N8 C13 121.38(15) yes
C9 N8 C13 118.7(2) yes
N8 C9 C10 122.6(2) yes
N8 C9 H91 116.9 no
C10 C9 H91 120.5 no
C9 C10 C11 118.7(2) yes
C9 C10 H101 121.0 no
C11 C10 H101 120.3 no
C10 C11 C12 119.2(2) yes
C10 C11 H111 120.2 no
C12 C11 H111 120.6 no
C11 C12 C13 119.3(2) yes
C11 C12 H121 120.7 no
C13 C12 H121 120.0 no
C12 C13 N8 121.4(2) yes
C12 C13 P14 117.68(17) yes
N8 C13 P14 120.77(16) yes
C13 P14 C15 102.33(10) yes
C13 P14 C21 97.77(10) yes
C15 P14 C21 101.00(10) yes
P14 C15 N16 120.93(17) yes
P14 C15 C20 117.15(18) yes
N16 C15 C20 121.9(2) yes
C15 N16 Cu1 119.12(15) yes
C15 N16 C17 118.6(2) yes
Cu1 N16 C17 122.12(16) yes
N16 C17 C18 122.7(2) yes
N16 C17 H171 117.5 no
C18 C17 H171 119.8 no
C17 C18 C19 118.9(2) yes
C17 C18 H181 121.0 no
C19 C18 H181 120.0 no
C18 C19 C20 119.1(2) yes
C18 C19 H191 121.4 no
C20 C19 H191 119.5 no
C15 C20 C19 118.8(2) yes
C15 C20 H201 119.8 no
C19 C20 H201 121.3 no
P14 C21 N22 121.18(16) yes
P14 C21 C26 117.02(18) yes
N22 C21 C26 121.8(2) yes
C21 N22 Cu1 120.84(15) yes
C21 N22 C23 117.9(2) yes
Cu1 N22 C23 121.27(16) yes
N22 C23 C24 123.0(2) yes
N22 C23 H231 116.8 no
C24 C23 H231 120.2 no
C23 C24 C25 119.2(2) yes
C23 C24 H241 119.9 no
C25 C24 H241 121.0 no
C24 C25 C26 118.4(2) yes
C24 C25 H251 121.4 no
C26 C25 H251 120.2 no
C25 C26 C21 119.8(2) yes
C25 C26 H261 120.3 no
C21 C26 H261 119.9 no

loop_
_geom_bond_atom_site_label_1
_geom_bond_atom_site_label_2
_geom_bond_distance
_geom_bond_publ_flag
Cu1 O2 1.9701(17) yes
Cu1 O5 2.0235(18) yes
Cu1 O7 2.5620(19) yes
Cu1 N8 2.0292(19) yes
Cu1 N16 2.162(2) yes
Cu1 N22 2.0401(19) yes
O2 N3 1.290(3) yes
N3 O4 1.221(3) yes
O5 N6 1.280(3) yes
N6 O7 1.240(3) yes
N8 C9 1.347(3) yes
N8 C13 1.350(3) yes
C9 C10 1.383(4) yes
C9 H91 0.953 no
C10 C11 1.382(4) yes
C10 H101 0.949 no
C11 C12 1.385(4) yes
C11 H111 0.951 no
C12 C13 1.393(3) yes
C12 H121 0.952 no
C13 P14 1.847(2) yes
P14 C15 1.848(2) yes
P14 C21 1.846(2) yes
C15 N16 1.346(3) yes
C15 C20 1.396(3) yes
N16 C17 1.341(3) yes
C17 C18 1.384(4) yes
C17 H171 0.950 no
C18 C19 1.381(4) yes
C18 H181 0.950 no
C19 C20 1.387(4) yes
C19 H191 0.965 no
C20 H201 0.946 no
C21 N22 1.358(3) yes
C21 C26 1.385(3) yes
N22 C23 1.348(3) yes
C23 C24 1.383(3) yes
C23 H231 0.944 no
C24 C25 1.380(4) yes
C24 H241 0.949 no
C25 C26 1.390(4) yes
C25 H251 0.948 no
C26 H261 0.950 no

loop_
_geom_hbond_atom_site_label_D
_geom_hbond_atom_site_label_H
_geom_hbond_atom_site_label_A
_geom_hbond_site_symmetry_A
_geom_hbond_angle_DHA
_geom_hbond_distance_DH
_geom_hbond_distance_HA
_geom_hbond_distance_DA
_geom_hbond_publ_flag
C18 H181 O7 1_455 167 0.95 2.57 3.508(3) yes
C20 H201 O2 3_556 137 0.95 2.45 3.206(3) yes
C23 H231 O4 4_564 125 0.94 2.58 3.220(3) yes
